data_4108560
loop_
_publ_author_name
'Arnaud Voituriez'
'Armen Panossian'
'Nicolas Fleury-Br\'egeot'
'Pascal Retailleau'
'Angela Marinetti'

_publ_contact_author_address
;ICSN-CNRS
1 avenue de la Terrasse
91198 Gif sur Yvette
;
_publ_contact_author_email angela.marinetti@icsn.cnrs-gif.fr
_publ_contact_author_fax 0169077247
_publ_contact_author_name 'Marinetti, Angela'
_publ_contact_author_phone 0169823036
_publ_section_title
;
 2-Phospha[3]ferrocenophanes with Planar Chirality: Synthesis and Use in
 Enantioselective Organocatalytic [3 + 2] Cyclizations
;
_journal_name_full 'Journal of the American Chemical Society'
_journal_page_first 14030
_journal_page_last 14031
_journal_paper_doi 10.1021/ja806060a
_journal_volume 130
_journal_year 2008
_chemical_absolute_configuration ad
_chemical_formula_moiety 'C28 H47 Fe P Si2'
_chemical_formula_sum 'C28 H47 Fe P Si2'
_chemical_formula_weight 526.66
_chemical_name_systematic
; 
 ? 
;
_space_group_IT_number 19
_symmetry_cell_setting orthorhombic
_symmetry_space_group_name_Hall 'P 2ac 2ab'
_symmetry_space_group_name_H-M 'P 21 21 21'
_atom_sites_solution_hydrogens difmap
_atom_sites_solution_primary direct
_atom_sites_solution_secondary difmap
_audit_creation_method SHELXL-97
_cell_angle_alpha 90.00
_cell_angle_beta 90.00
_cell_angle_gamma 90.00
_cell_formula_units_Z 4
_cell_length_a 9.243(2)
_cell_length_b 17.038(3)
_cell_length_c 18.927(3)
_cell_measurement_reflns_used 3836
_cell_measurement_temperature 293(2)
_cell_measurement_theta_max 27.5
_cell_measurement_theta_min 1.0
_cell_volume 2980.7(10)
_computing_cell_refinement 'DENZO (Otwinowski & Minor, 1997); COLLECT (Nonius B.V., 1999)'
_computing_data_collection 'DENZO (Otwinowski & Minor, 1997); COLLECT (Nonius B.V., 1999)'
_computing_data_reduction 'SCALEPACK (Otwinowski & Minor, 1997)'
_computing_molecular_graphics 'PLATON (Spek, 2003)'
_computing_publication_material 'SHELXL97 (Sheldrick, 2008)'
_computing_structure_refinement 'SHELXL97 (Sheldrick, 2008)'
_computing_structure_solution 'SHELXS97 (Sheldrick, 2008)'
_diffrn_ambient_temperature 293(2)
_diffrn_measured_fraction_theta_full 0.997
_diffrn_measured_fraction_theta_max 0.997
_diffrn_measurement_device_type 'Nonius kappa-CCD diffractometer'
_diffrn_measurement_method 'phi and omega scans'
_diffrn_radiation_monochromator graphite
_diffrn_radiation_source 'fine-focus sealed tube'
_diffrn_radiation_type MoK\a
_diffrn_radiation_wavelength 0.71069
_diffrn_reflns_av_R_equivalents 0.0303
_diffrn_reflns_av_sigmaI/netI 0.0287
_diffrn_reflns_limit_h_max 12
_diffrn_reflns_limit_h_min -11
_diffrn_reflns_limit_k_max 22
_diffrn_reflns_limit_k_min -22
_diffrn_reflns_limit_l_max 24
_diffrn_reflns_limit_l_min -24
_diffrn_reflns_number 38282
_diffrn_reflns_theta_full 27.50
_diffrn_reflns_theta_max 27.50
_diffrn_reflns_theta_min 2.45
_diffrn_standards_number 0
_exptl_absorpt_coefficient_mu 0.654
_exptl_absorpt_correction_T_max 0.80
_exptl_absorpt_correction_T_min 0.68
_exptl_absorpt_correction_type multi-scan
_exptl_absorpt_process_details 'Scalepack (Otwinowski & Minor, 1997)'
_exptl_crystal_colour orange
_exptl_crystal_density_diffrn 1.174
_exptl_crystal_description prism
_exptl_crystal_F_000 1136
_exptl_crystal_size_max 0.55
_exptl_crystal_size_mid 0.41
_exptl_crystal_size_min 0.36
_refine_diff_density_max 0.152
_refine_diff_density_min -0.224
_refine_diff_density_rms 0.034
_refine_ls_abs_structure_details 'Flack H D (1983), Acta Cryst. A39, 876-881; 2979 Friedel pairs'
_refine_ls_abs_structure_Flack -0.008(11)
_refine_ls_extinction_method none
_refine_ls_goodness_of_fit_ref 1.050
_refine_ls_hydrogen_treatment constr
_refine_ls_matrix_type full
_refine_ls_number_parameters 298
_refine_ls_number_reflns 6797
_refine_ls_number_restraints 0
_refine_ls_restrained_S_all 1.050
_refine_ls_R_factor_all 0.0392
_refine_ls_R_factor_gt 0.0308
_refine_ls_shift/su_max 0.002
_refine_ls_shift/su_mean 0.000
_refine_ls_structure_factor_coef Fsqd
_refine_ls_weighting_details 'calc w=1/[\s^2^(Fo^2^)+(0.0335P)^2^+0.5377P] where P=(Fo^2^+2Fc^2^)/3'
_refine_ls_weighting_scheme calc
_refine_ls_wR_factor_gt 0.0689
_refine_ls_wR_factor_ref 0.0732
_reflns_number_gt 6040
_reflns_number_total 6797
_reflns_threshold_expression >2sigma(I)
_cod_data_source_file ja806060a_si_002_1.cif
_cod_data_source_block compound_5b
_cod_database_code 4108560

loop_
_symmetry_equiv_pos_as_xyz
'x, y, z'
'-x+1/2, -y, z+1/2'
'x+1/2, -y+1/2, -z'
'-x, y+1/2, -z+1/2'

loop_
_atom_site_label
_atom_site_type_symbol
_atom_site_fract_x
_atom_site_fract_y
_atom_site_fract_z
_atom_site_U_iso_or_equiv
_atom_site_adp_type
_atom_site_occupancy
_atom_site_symmetry_multiplicity
_atom_site_calc_flag
_atom_site_refinement_flags
Fe1 Fe 0.23838(3) 0.227358(16) 0.152048(13) 0.04488(8) Uani 1 1 d .
P1 P 0.14527(5) 0.17041(3) 0.32144(2) 0.03947(11) Uani 1 1 d .
Si1 Si 0.49176(7) 0.36767(4) 0.21322(3) 0.05666(15) Uani 1 1 d .
Si1' Si -0.08341(7) 0.09988(4) 0.16825(3) 0.05444(15) Uani 1 1 d .
C1 C 0.4332(2) 0.26626(14) 0.19076(10) 0.0476(4) Uani 1 1 d .
C2 C 0.4486(2) 0.23598(16) 0.11983(11) 0.0606(6) Uani 1 1 d .
H2 H 0.4825 0.2645 0.0813 0.073 Uiso 1 1 calc R
C3 C 0.4047(3) 0.15721(16) 0.11778(13) 0.0651(6) Uani 1 1 d .
H3 H 0.4042 0.1250 0.0781 0.078 Uiso 1 1 calc R
C4 C 0.3616(2) 0.13560(13) 0.18645(12) 0.0536(5) Uani 1 1 d .
H4 H 0.3284 0.0863 0.2000 0.064 Uiso 1 1 calc R
C5 C 0.37716(19) 0.20176(11) 0.23176(10) 0.0427(4) Uani 1 1 d .
C6 C 0.3351(2) 0.20289(12) 0.30842(10) 0.0451(4) Uani 1 1 d .
H6A H 0.3463 0.2557 0.3268 0.054 Uiso 1 1 calc R
H6B H 0.3992 0.1686 0.3348 0.054 Uiso 1 1 calc R
C7 C 0.1184(2) 0.18727(11) 0.41822(10) 0.0414(4) Uani 1 1 d .
H7 H 0.0151 0.1787 0.4268 0.050 Uiso 1 1 calc R
C8 C 0.1499(2) 0.27066(12) 0.44437(9) 0.0480(4) Uani 1 1 d .
H8A H 0.2515 0.2821 0.4370 0.058 Uiso 1 1 calc R
H8B H 0.0942 0.3075 0.4163 0.058 Uiso 1 1 calc R
C9 C 0.1138(2) 0.28290(14) 0.52209(10) 0.0534(5) Uani 1 1 d .
H9 H 0.0093 0.2754 0.5277 0.064 Uiso 1 1 calc R
C10 C 0.1887(3) 0.22194(15) 0.56665(11) 0.0628(6) Uani 1 1 d .
H10A H 0.1577 0.2276 0.6154 0.075 Uiso 1 1 calc R
H10B H 0.2923 0.2308 0.5650 0.075 Uiso 1 1 calc R
C11 C 0.1565(3) 0.13946(15) 0.54197(11) 0.0627(6) Uani 1 1 d .
H11A H 0.0541 0.1290 0.5479 0.075 Uiso 1 1 calc R
H11B H 0.2094 0.1026 0.5713 0.075 Uiso 1 1 calc R
C12 C 0.1979(2) 0.12622(12) 0.46421(9) 0.0459(4) Uani 1 1 d .
H12 H 0.3013 0.1381 0.4604 0.055 Uiso 1 1 calc R
C13 C 0.1793(3) 0.04059(13) 0.44034(12) 0.0567(5) Uani 1 1 d .
H13 H 0.2161 0.0374 0.3919 0.068 Uiso 1 1 calc R
C14 C 0.2712(4) -0.01565(15) 0.48486(14) 0.0819(8) Uani 1 1 d .
H14A H 0.3694 0.0026 0.4859 0.123 Uiso 1 1 calc R
H14B H 0.2679 -0.0672 0.4644 0.123 Uiso 1 1 calc R
H14C H 0.2337 -0.0175 0.5321 0.123 Uiso 1 1 calc R
C15 C 0.0218(3) 0.01279(16) 0.43820(18) 0.0865(9) Uani 1 1 d .
H15A H 0.0185 -0.0412 0.4237 0.130 Uiso 1 1 calc R
H15B H -0.0317 0.0443 0.4053 0.130 Uiso 1 1 calc R
H15C H -0.0203 0.0178 0.4844 0.130 Uiso 1 1 calc R
C16 C 0.1494(3) 0.36602(15) 0.54554(14) 0.0734(7) Uani 1 1 d .
H16A H 0.1233 0.3725 0.5943 0.110 Uiso 1 1 calc R
H16B H 0.0963 0.4028 0.5172 0.110 Uiso 1 1 calc R
H16C H 0.2512 0.3753 0.5400 0.110 Uiso 1 1 calc R
C17 C 0.4143(3) 0.40624(15) 0.29740(14) 0.0763(7) Uani 1 1 d .
H17A H 0.3107 0.4023 0.2959 0.114 Uiso 1 1 calc R
H17B H 0.4417 0.4602 0.3032 0.114 Uiso 1 1 calc R
H17C H 0.4505 0.3760 0.3364 0.114 Uiso 1 1 calc R
C18 C 0.4371(3) 0.43599(16) 0.14074(15) 0.0854(9) Uani 1 1 d .
H18A H 0.4598 0.4127 0.0959 0.128 Uiso 1 1 calc R
H18B H 0.4886 0.4846 0.1456 0.128 Uiso 1 1 calc R
H18C H 0.3350 0.4457 0.1435 0.128 Uiso 1 1 calc R
C19 C 0.6930(3) 0.3670(2) 0.2204(2) 0.0995(10) Uani 1 1 d .
H19A H 0.7216 0.3337 0.2588 0.149 Uiso 1 1 calc R
H19B H 0.7270 0.4194 0.2289 0.149 Uiso 1 1 calc R
H19C H 0.7339 0.3477 0.1772 0.149 Uiso 1 1 calc R
C1' C 0.0227(2) 0.19259(12) 0.15530(10) 0.0486(4) Uani 1 1 d .
C2' C 0.0614(2) 0.22246(16) 0.08701(11) 0.0594(6) Uani 1 1 d .
H2' H 0.0546 0.1944 0.0450 0.071 Uiso 1 1 calc R
C3' C 0.1110(3) 0.29986(15) 0.09253(12) 0.0652(6) Uani 1 1 d .
H3' H 0.1421 0.3315 0.0555 0.078 Uiso 1 1 calc R
C4' C 0.1050(2) 0.32116(13) 0.16490(11) 0.0543(5) Uani 1 1 d .
H4' H 0.1306 0.3697 0.1836 0.065 Uiso 1 1 calc R
C5' C 0.0533(2) 0.25568(12) 0.20395(10) 0.0446(4) Uani 1 1 d .
C6' C 0.0449(2) 0.25452(12) 0.28352(10) 0.0459(4) Uani 1 1 d .
H6'1 H -0.0557 0.2514 0.2979 0.055 Uiso 1 1 calc R
H6'2 H 0.0846 0.3030 0.3020 0.055 Uiso 1 1 calc R
C17' C -0.2167(3) 0.11376(18) 0.24116(14) 0.0780(7) Uani 1 1 d .
H17D H -0.2860 0.0718 0.2403 0.117 Uiso 1 1 calc R
H17E H -0.2657 0.1630 0.2350 0.117 Uiso 1 1 calc R
H17F H -0.1669 0.1137 0.2857 0.117 Uiso 1 1 calc R
C18' C -0.1877(3) 0.0844(2) 0.08458(15) 0.0901(9) Uani 1 1 d .
H18D H -0.1216 0.0782 0.0459 0.135 Uiso 1 1 calc R
H18E H -0.2487 0.1290 0.0760 0.135 Uiso 1 1 calc R
H18F H -0.2463 0.0381 0.0889 0.135 Uiso 1 1 calc R
C19' C 0.0263(3) 0.01044(15) 0.18465(17) 0.0806(8) Uani 1 1 d .
H19D H 0.0948 0.0038 0.1470 0.121 Uiso 1 1 calc R
H19E H -0.0362 -0.0345 0.1867 0.121 Uiso 1 1 calc R
H19F H 0.0769 0.0158 0.2287 0.121 Uiso 1 1 calc R

loop_
_atom_site_aniso_label
_atom_site_aniso_U_11
_atom_site_aniso_U_22
_atom_site_aniso_U_33
_atom_site_aniso_U_23
_atom_site_aniso_U_13
_atom_site_aniso_U_12
Fe1 0.04536(15) 0.05389(16) 0.03537(12) 0.00297(11) 0.00089(11) 0.00095(13)
P1 0.0392(2) 0.0436(2) 0.0357(2) 0.00131(19) 0.00015(19) 0.0005(2)
Si1 0.0542(3) 0.0551(3) 0.0606(3) 0.0115(3) -0.0047(3) -0.0078(3)
Si1' 0.0488(3) 0.0634(4) 0.0511(3) -0.0051(3) -0.0063(2) -0.0041(3)
C1 0.0424(10) 0.0606(12) 0.0400(9) 0.0044(9) 0.0053(8) -0.0019(9)
C2 0.0542(13) 0.0856(17) 0.0419(10) -0.0005(11) 0.0120(9) -0.0059(12)
C3 0.0538(13) 0.0859(17) 0.0556(13) -0.0225(12) 0.0065(10) 0.0060(12)
C4 0.0451(11) 0.0491(11) 0.0664(13) -0.0041(10) 0.0027(10) 0.0060(9)
C5 0.0338(9) 0.0501(10) 0.0441(10) 0.0026(8) 0.0013(8) 0.0038(8)
C6 0.0405(10) 0.0557(11) 0.0392(9) 0.0089(8) -0.0021(8) 0.0010(8)
C7 0.0382(10) 0.0477(10) 0.0384(9) 0.0027(7) 0.0026(7) -0.0035(8)
C8 0.0494(11) 0.0515(11) 0.0431(10) -0.0033(9) 0.0005(8) -0.0014(10)
C9 0.0411(10) 0.0702(14) 0.0488(11) -0.0144(10) 0.0036(8) -0.0029(10)
C10 0.0627(13) 0.0854(16) 0.0404(10) -0.0066(11) -0.0011(9) -0.0032(13)
C11 0.0748(15) 0.0755(15) 0.0380(10) 0.0087(10) 0.0064(10) -0.0013(13)
C12 0.0456(10) 0.0535(11) 0.0385(9) 0.0083(8) 0.0035(8) -0.0019(8)
C13 0.0644(13) 0.0495(12) 0.0563(12) 0.0104(9) 0.0091(10) 0.0006(10)
C14 0.100(2) 0.0647(16) 0.0815(17) 0.0246(13) 0.0137(16) 0.0155(16)
C15 0.085(2) 0.0577(15) 0.116(2) -0.0056(15) 0.0079(18) -0.0170(15)
C16 0.0725(16) 0.0752(16) 0.0726(15) -0.0275(13) 0.0027(13) -0.0032(14)
C17 0.101(2) 0.0573(14) 0.0708(16) -0.0048(12) -0.0121(14) 0.0010(14)
C18 0.096(2) 0.0767(17) 0.0836(19) 0.0340(15) -0.0005(16) -0.0128(15)
C19 0.0615(16) 0.094(2) 0.143(3) 0.011(2) -0.0106(18) -0.0207(16)
C1' 0.0436(10) 0.0631(12) 0.0391(9) 0.0046(9) -0.0086(9) 0.0044(9)
C2' 0.0620(13) 0.0785(15) 0.0376(10) 0.0053(11) -0.0081(9) 0.0002(13)
C3' 0.0686(15) 0.0781(16) 0.0490(12) 0.0207(11) -0.0028(11) 0.0073(12)
C4' 0.0561(12) 0.0509(11) 0.0559(12) 0.0084(9) -0.0068(10) 0.0076(9)
C5' 0.0384(9) 0.0536(12) 0.0418(9) 0.0044(8) -0.0049(7) 0.0086(8)
C6' 0.0420(10) 0.0550(11) 0.0408(9) -0.0008(8) -0.0023(8) 0.0082(8)
C17' 0.0649(16) 0.0919(18) 0.0771(16) -0.0085(14) 0.0121(13) -0.0208(14)
C18' 0.0823(19) 0.115(2) 0.0729(17) -0.0138(16) -0.0250(15) -0.0210(18)
C19' 0.0782(17) 0.0585(14) 0.105(2) 0.0002(14) -0.0073(16) -0.0017(13)

loop_
_atom_type_symbol
_atom_type_description
_atom_type_scat_dispersion_real
_atom_type_scat_dispersion_imag
_atom_type_scat_source
C C 0.0033 0.0016 'International Tables Vol C Tables 4.2.6.8 and 6.1.1.4'
H H 0.0000 0.0000 'International Tables Vol C Tables 4.2.6.8 and 6.1.1.4'
Si Si 0.0817 0.0704 'International Tables Vol C Tables 4.2.6.8 and 6.1.1.4'
P P 0.1023 0.0942 'International Tables Vol C Tables 4.2.6.8 and 6.1.1.4'
Fe Fe 0.3463 0.8444 'International Tables Vol C Tables 4.2.6.8 and 6.1.1.4'

loop_
_geom_angle_atom_site_label_1
_geom_angle_atom_site_label_2
_geom_angle_atom_site_label_3
_geom_angle
C5 Fe1 C5' 102.95(7)
C5 Fe1 C4' 117.62(8)
C5' Fe1 C4' 40.94(8)
C5 Fe1 C4 40.96(8)
C5' Fe1 C4 119.85(8)
C4' Fe1 C4 154.47(9)
C5 Fe1 C2 68.64(8)
C5' Fe1 C2 158.28(9)
C4' Fe1 C2 123.79(10)
C4 Fe1 C2 67.63(10)
C5 Fe1 C3' 154.70(10)
C5' Fe1 C3' 68.76(9)
C4' Fe1 C3' 40.70(9)
C4 Fe1 C3' 163.71(10)
C2 Fe1 C3' 109.88(10)
C5 Fe1 C2' 160.61(9)
C5' Fe1 C2' 68.15(8)
C4' Fe1 C2' 67.66(10)
C4 Fe1 C2' 127.30(10)
C2 Fe1 C2' 125.68(9)
C3' Fe1 C2' 39.99(10)
C5 Fe1 C3 68.65(9)
C5' Fe1 C3 157.25(10)
C4' Fe1 C3 161.76(10)
C4 Fe1 C3 40.25(9)
C2 Fe1 C3 40.06(10)
C3' Fe1 C3 127.52(10)
C2' Fe1 C3 112.61(10)
C5 Fe1 C1 41.36(8)
C5' Fe1 C1 119.29(7)
C4' Fe1 C1 103.60(9)
C4 Fe1 C1 69.16(9)
C2 Fe1 C1 41.33(8)
C3' Fe1 C1 120.43(10)
C2' Fe1 C1 158.03(9)
C3 Fe1 C1 69.14(9)
C5 Fe1 C1' 121.52(7)
C5' Fe1 C1' 41.08(8)
C4' Fe1 C1' 68.86(8)
C4 Fe1 C1' 107.89(8)
C2 Fe1 C1' 160.25(9)
C3' Fe1 C1' 68.68(9)
C2' Fe1 C1' 40.64(8)
C3 Fe1 C1' 124.15(9)
C1 Fe1 C1' 157.12(7)
C6' P1 C6 101.03(9)
C6' P1 C7 101.20(8)
C6 P1 C7 102.10(9)
C1 Si1 C19 107.56(13)
C1 Si1 C17 114.23(11)
C19 Si1 C17 108.81(16)
C1 Si1 C18 109.40(12)
C19 Si1 C18 109.07(15)
C17 Si1 C18 107.68(13)
C19' Si1' C17' 109.94(14)
C19' Si1' C18' 107.88(14)
C17' Si1' C18' 107.68(14)
C19' Si1' C1' 115.32(11)
C17' Si1' C1' 109.59(11)
C18' Si1' C1' 106.09(12)
C5 C1 C2 105.26(19)
C5 C1 Si1 133.60(15)
C2 C1 Si1 121.02(16)
C5 C1 Fe1 68.36(11)
C2 C1 Fe1 68.88(12)
Si1 C1 Fe1 129.54(11)
C3 C2 C1 109.8(2)
C3 C2 Fe1 70.40(13)
C1 C2 Fe1 69.79(11)
C3 C2 H2 125.1
C1 C2 H2 125.1
Fe1 C2 H2 126.3
C2 C3 C4 107.8(2)
C2 C3 Fe1 69.54(13)
C4 C3 Fe1 69.42(12)
C2 C3 H3 126.1
C4 C3 H3 126.1
Fe1 C3 H3 126.5
C3 C4 C5 108.7(2)
C3 C4 Fe1 70.33(14)
C5 C4 Fe1 69.03(11)
C3 C4 H4 125.7
C5 C4 H4 125.7
Fe1 C4 H4 126.6
C4 C5 C1 108.40(17)
C4 C5 C6 124.46(19)
C1 C5 C6 127.09(18)
C4 C5 Fe1 70.01(12)
C1 C5 Fe1 70.28(11)
C6 C5 Fe1 123.51(13)
C5 C6 P1 111.66(13)
C5 C6 H6A 109.3
P1 C6 H6A 109.3
C5 C6 H6B 109.3
P1 C6 H6B 109.3
H6A C6 H6B 107.9
C8 C7 C12 110.66(15)
C8 C7 P1 115.69(13)
C12 C7 P1 112.70(13)
C8 C7 H7 105.6
C12 C7 H7 105.6
P1 C7 H7 105.6
C9 C8 C7 113.43(17)
C9 C8 H8A 108.9
C7 C8 H8A 108.9
C9 C8 H8B 108.9
C7 C8 H8B 108.9
H8A C8 H8B 107.7
C10 C9 C16 112.29(19)
C10 C9 C8 110.24(18)
C16 C9 C8 111.2(2)
C10 C9 H9 107.6
C16 C9 H9 107.6
C8 C9 H9 107.6
C9 C10 C11 112.21(18)
C9 C10 H10A 109.2
C11 C10 H10A 109.2
C9 C10 H10B 109.2
C11 C10 H10B 109.2
H10A C10 H10B 107.9
C10 C11 C12 112.56(18)
C10 C11 H11A 109.1
C12 C11 H11A 109.1
C10 C11 H11B 109.1
C12 C11 H11B 109.1
H11A C11 H11B 107.8
C13 C12 C11 113.13(17)
C13 C12 C7 114.89(17)
C11 C12 C7 108.83(17)
C13 C12 H12 106.5
C11 C12 H12 106.5
C7 C12 H12 106.5
C15 C13 C14 110.4(2)
C15 C13 C12 114.07(19)
C14 C13 C12 111.7(2)
C15 C13 H13 106.7
C14 C13 H13 106.7
C12 C13 H13 106.7
C13 C14 H14A 109.5
C13 C14 H14B 109.5
H14A C14 H14B 109.5
C13 C14 H14C 109.5
H14A C14 H14C 109.5
H14B C14 H14C 109.5
C13 C15 H15A 109.5
C13 C15 H15B 109.5
H15A C15 H15B 109.5
C13 C15 H15C 109.5
H15A C15 H15C 109.5
H15B C15 H15C 109.5
C9 C16 H16A 109.5
C9 C16 H16B 109.5
H16A C16 H16B 109.5
C9 C16 H16C 109.5
H16A C16 H16C 109.5
H16B C16 H16C 109.5
Si1 C17 H17A 109.5
Si1 C17 H17B 109.5
H17A C17 H17B 109.5
Si1 C17 H17C 109.5
H17A C17 H17C 109.5
H17B C17 H17C 109.5
Si1 C18 H18A 109.5
Si1 C18 H18B 109.5
H18A C18 H18B 109.5
Si1 C18 H18C 109.5
H18A C18 H18C 109.5
H18B C18 H18C 109.5
Si1 C19 H19A 109.5
Si1 C19 H19B 109.5
H19A C19 H19B 109.5
Si1 C19 H19C 109.5
H19A C19 H19C 109.5
H19B C19 H19C 109.5
C2' C1' C5' 105.17(19)
C2' C1' Si1' 123.16(16)
C5' C1' Si1' 130.28(15)
C2' C1' Fe1 68.49(12)
C5' C1' Fe1 67.60(11)
Si1' C1' Fe1 138.13(11)
C3' C2' C1' 110.4(2)
C3' C2' Fe1 69.85(13)
C1' C2' Fe1 70.87(11)
C3' C2' H2' 124.8
C1' C2' H2' 124.8
Fe1 C2' H2' 126.1
C2' C3' C4' 107.5(2)
C2' C3' Fe1 70.16(13)
C4' C3' Fe1 69.19(12)
C2' C3' H3' 126.3
C4' C3' H3' 126.3
Fe1 C3' H3' 126.0
C3' C4' C5' 108.3(2)
C3' C4' Fe1 70.11(13)
C5' C4' Fe1 69.45(11)
C3' C4' H4' 125.8
C5' C4' H4' 125.8
Fe1 C4' H4' 126.2
C4' C5' C1' 108.60(17)
C4' C5' C6' 123.16(18)
C1' C5' C6' 128.11(18)
C4' C5' Fe1 69.61(12)
C1' C5' Fe1 71.32(11)
C6' C5' Fe1 121.56(12)
C5' C6' P1 111.80(13)
C5' C6' H6'1 109.3
P1 C6' H6'1 109.3
C5' C6' H6'2 109.3
P1 C6' H6'2 109.3
H6'1 C6' H6'2 107.9
Si1' C17' H17D 109.5
Si1' C17' H17E 109.5
H17D C17' H17E 109.5
Si1' C17' H17F 109.5
H17D C17' H17F 109.5
H17E C17' H17F 109.5
Si1' C18' H18D 109.5
Si1' C18' H18E 109.5
H18D C18' H18E 109.5
Si1' C18' H18F 109.5
H18D C18' H18F 109.5
H18E C18' H18F 109.5
Si1' C19' H19D 109.5
Si1' C19' H19E 109.5
H19D C19' H19E 109.5
Si1' C19' H19F 109.5
H19D C19' H19F 109.5
H19E C19' H19F 109.5

loop_
_geom_bond_atom_site_label_1
_geom_bond_atom_site_label_2
_geom_bond_distance
Fe1 C5 2.0278(19)
Fe1 C5' 2.0307(19)
Fe1 C4' 2.033(2)
Fe1 C4 2.041(2)
Fe1 C2 2.042(2)
Fe1 C3' 2.045(2)
Fe1 C2' 2.049(2)
Fe1 C3 2.053(2)
Fe1 C1 2.054(2)
Fe1 C1' 2.081(2)
P1 C6' 1.8518(19)
P1 C6 1.8561(19)
P1 C7 1.8708(19)
Si1 C1 1.860(2)
Si1 C19 1.865(3)
Si1 C17 1.866(3)
Si1 C18 1.869(3)
Si1' C19' 1.857(3)
Si1' C17' 1.865(3)
Si1' C18' 1.872(3)
Si1' C1' 1.875(2)
C1 C5 1.442(3)
C1 C2 1.445(3)
C2 C3 1.402(4)
C2 H2 0.9300
C3 C4 1.409(3)
C3 H3 0.9300
C4 C5 1.424(3)
C4 H4 0.9300
C5 C6 1.502(3)
C6 H6A 0.9700
C6 H6B 0.9700
C7 C8 1.532(3)
C7 C12 1.542(3)
C7 H7 0.9800
C8 C9 1.523(3)
C8 H8A 0.9700
C8 H8B 0.9700
C9 C10 1.506(3)
C9 C16 1.520(3)
C9 H9 0.9800
C10 C11 1.510(3)
C10 H10A 0.9700
C10 H10B 0.9700
C11 C12 1.537(3)
C11 H11A 0.9700
C11 H11B 0.9700
C12 C13 1.537(3)
C12 H12 0.9800
C13 C15 1.531(4)
C13 C14 1.533(3)
C13 H13 0.9800
C14 H14A 0.9600
C14 H14B 0.9600
C14 H14C 0.9600
C15 H15A 0.9600
C15 H15B 0.9600
C15 H15C 0.9600
C16 H16A 0.9600
C16 H16B 0.9600
C16 H16C 0.9600
C17 H17A 0.9600
C17 H17B 0.9600
C17 H17C 0.9600
C18 H18A 0.9600
C18 H18B 0.9600
C18 H18C 0.9600
C19 H19A 0.9600
C19 H19B 0.9600
C19 H19C 0.9600
C1' C2' 1.435(3)
C1' C5' 1.443(3)
C2' C3' 1.400(4)
C2' H2' 0.9300
C3' C4' 1.418(3)
C3' H3' 0.9300
C4' C5' 1.421(3)
C4' H4' 0.9300
C5' C6' 1.508(3)
C6' H6'1 0.9700
C6' H6'2 0.9700
C17' H17D 0.9600
C17' H17E 0.9600
C17' H17F 0.9600
C18' H18D 0.9600
C18' H18E 0.9600
C18' H18F 0.9600
C19' H19D 0.9600
C19' H19E 0.9600
C19' H19F 0.9600

loop_
_geom_torsion_atom_site_label_1
_geom_torsion_atom_site_label_2
_geom_torsion_atom_site_label_3
_geom_torsion_atom_site_label_4
_geom_torsion
C19 Si1 C1 C5 98.9(2)
C17 Si1 C1 C5 -22.0(2)
C18 Si1 C1 C5 -142.8(2)
C19 Si1 C1 C2 -76.7(2)
C17 Si1 C1 C2 162.41(18)
C18 Si1 C1 C2 41.6(2)
C19 Si1 C1 Fe1 -163.91(16)
C17 Si1 C1 Fe1 75.20(16)
C18 Si1 C1 Fe1 -45.57(17)
C5' Fe1 C1 C5 75.62(13)
C4' Fe1 C1 C5 116.56(12)
C4 Fe1 C1 C5 -37.78(11)
C2 Fe1 C1 C5 -117.19(18)
C3' Fe1 C1 C5 156.87(12)
C2' Fe1 C1 C5 -179.9(2)
C3 Fe1 C1 C5 -80.99(13)
C1' Fe1 C1 C5 49.0(3)
C5 Fe1 C1 C2 117.19(18)
C5' Fe1 C1 C2 -167.20(14)
C4' Fe1 C1 C2 -126.26(14)
C4 Fe1 C1 C2 79.41(15)
C3' Fe1 C1 C2 -85.95(16)
C2' Fe1 C1 C2 -62.7(3)
C3 Fe1 C1 C2 36.20(15)
C1' Fe1 C1 C2 166.2(2)
C5 Fe1 C1 Si1 -129.39(18)
C5' Fe1 C1 Si1 -53.77(15)
C4' Fe1 C1 Si1 -12.83(15)
C4 Fe1 C1 Si1 -167.16(15)
C2 Fe1 C1 Si1 113.43(19)
C3' Fe1 C1 Si1 27.48(17)
C2' Fe1 C1 Si1 50.7(3)
C3 Fe1 C1 Si1 149.63(16)
C1' Fe1 C1 Si1 -80.4(2)
C5 C1 C2 C3 -0.2(2)
Si1 C1 C2 C3 176.50(16)
Fe1 C1 C2 C3 -59.16(17)
C5 C1 C2 Fe1 58.99(13)
Si1 C1 C2 Fe1 -124.34(15)
C5 Fe1 C2 C3 81.83(15)
C5' Fe1 C2 C3 152.4(2)
C4' Fe1 C2 C3 -168.46(14)
C4 Fe1 C2 C3 37.54(14)
C3' Fe1 C2 C3 -125.19(15)
C2' Fe1 C2 C3 -83.20(17)
C1 Fe1 C2 C3 121.0(2)
C1' Fe1 C2 C3 -43.1(3)
C5 Fe1 C2 C1 -39.14(13)
C5' Fe1 C2 C1 31.5(3)
C4' Fe1 C2 C1 70.57(16)
C4 Fe1 C2 C1 -83.42(14)
C3' Fe1 C2 C1 113.85(14)
C2' Fe1 C2 C1 155.84(14)
C3 Fe1 C2 C1 -121.0(2)
C1' Fe1 C2 C1 -164.0(2)
C1 C2 C3 C4 -0.3(3)
Fe1 C2 C3 C4 -59.06(16)
C1 C2 C3 Fe1 58.79(16)
C5 Fe1 C3 C2 -81.78(14)
C5' Fe1 C3 C2 -153.73(19)
C4' Fe1 C3 C2 32.1(4)
C4 Fe1 C3 C2 -119.30(19)
C3' Fe1 C3 C2 75.70(17)
C2' Fe1 C3 C2 119.10(14)
C1 Fe1 C3 C2 -37.30(13)
C1' Fe1 C3 C2 163.81(12)
C5 Fe1 C3 C4 37.52(13)
C5' Fe1 C3 C4 -34.4(3)
C4' Fe1 C3 C4 151.4(3)
C2 Fe1 C3 C4 119.30(19)
C3' Fe1 C3 C4 -165.00(14)
C2' Fe1 C3 C4 -121.60(14)
C1 Fe1 C3 C4 82.00(14)
C1' Fe1 C3 C4 -76.89(15)
C2 C3 C4 C5 0.6(3)
Fe1 C3 C4 C5 -58.53(14)
C2 C3 C4 Fe1 59.13(17)
C5 Fe1 C4 C3 -120.08(18)
C5' Fe1 C4 C3 165.40(13)
C4' Fe1 C4 C3 -159.6(2)
C2 Fe1 C4 C3 -37.37(14)
C3' Fe1 C4 C3 47.1(4)
C2' Fe1 C4 C3 81.27(16)
C1 Fe1 C4 C3 -81.95(14)
C1' Fe1 C4 C3 122.12(14)
C5' Fe1 C4 C5 -74.52(14)
C4' Fe1 C4 C5 -39.5(3)
C2 Fe1 C4 C5 82.72(13)
C3' Fe1 C4 C5 167.1(3)
C2' Fe1 C4 C5 -158.64(12)
C3 Fe1 C4 C5 120.08(18)
C1 Fe1 C4 C5 38.13(11)
C1' Fe1 C4 C5 -117.79(12)
C3 C4 C5 C1 -0.7(2)
Fe1 C4 C5 C1 -60.04(13)
C3 C4 C5 C6 176.89(18)
Fe1 C4 C5 C6 117.57(18)
C3 C4 C5 Fe1 59.33(16)
C2 C1 C5 C4 0.5(2)
Si1 C1 C5 C4 -175.52(16)
Fe1 C1 C5 C4 59.87(14)
C2 C1 C5 C6 -176.99(19)
Si1 C1 C5 C6 6.9(3)
Fe1 C1 C5 C6 -117.66(19)
C2 C1 C5 Fe1 -59.33(14)
Si1 C1 C5 Fe1 124.60(19)
C5' Fe1 C5 C4 120.94(13)
C4' Fe1 C5 C4 161.96(12)
C2 Fe1 C5 C4 -80.05(14)
C3' Fe1 C5 C4 -171.6(2)
C2' Fe1 C5 C4 60.7(3)
C3 Fe1 C5 C4 -36.89(13)
C1 Fe1 C5 C4 -119.15(16)
C1' Fe1 C5 C4 80.97(14)
C5' Fe1 C5 C1 -119.90(11)
C4' Fe1 C5 C1 -78.89(13)
C4 Fe1 C5 C1 119.15(16)
C2 Fe1 C5 C1 39.11(12)
C3' Fe1 C5 C1 -52.4(2)
C2' Fe1 C5 C1 179.9(2)
C3 Fe1 C5 C1 82.26(13)
C1' Fe1 C5 C1 -159.88(11)
C5' Fe1 C5 C6 2.18(18)
C4' Fe1 C5 C6 43.19(19)
C4 Fe1 C5 C6 -118.8(2)
C2 Fe1 C5 C6 161.19(19)
C3' Fe1 C5 C6 69.6(3)
C2' Fe1 C5 C6 -58.0(3)
C3 Fe1 C5 C6 -155.66(19)
C1 Fe1 C5 C6 122.1(2)
C1' Fe1 C5 C6 -37.80(19)
C4 C5 C6 P1 -53.1(2)
C1 C5 C6 P1 124.10(18)
Fe1 C5 C6 P1 34.5(2)
C6' P1 C6 C5 -70.45(15)
C7 P1 C6 C5 -174.58(14)
C6' P1 C7 C8 -48.86(16)
C6 P1 C7 C8 55.15(16)
C6' P1 C7 C12 -177.58(14)
C6 P1 C7 C12 -73.58(14)
C12 C7 C8 C9 -55.3(2)
P1 C7 C8 C9 174.98(14)
C7 C8 C9 C10 53.8(2)
C7 C8 C9 C16 179.01(19)
C16 C9 C10 C11 -178.36(19)
C8 C9 C10 C11 -53.7(2)
C9 C10 C11 C12 57.0(3)
C10 C11 C12 C13 174.56(19)
C10 C11 C12 C7 -56.4(2)
C8 C7 C12 C13 -177.31(17)
P1 C7 C12 C13 -46.0(2)
C8 C7 C12 C11 54.7(2)
P1 C7 C12 C11 -174.03(15)
C11 C12 C13 C15 67.2(3)
C7 C12 C13 C15 -58.7(3)
C11 C12 C13 C14 -58.9(3)
C7 C12 C13 C14 175.32(18)
C19' Si1' C1' C2' 95.4(2)
C17' Si1' C1' C2' -139.90(19)
C18' Si1' C1' C2' -23.9(2)
C19' Si1' C1' C5' -100.1(2)
C17' Si1' C1' C5' 24.6(2)
C18' Si1' C1' C5' 140.6(2)
C19' Si1' C1' Fe1 1.3(2)
C17' Si1' C1' Fe1 125.94(17)
C18' Si1' C1' Fe1 -118.08(18)
C5 Fe1 C1' C2' -169.85(14)
C5' Fe1 C1' C2' 117.82(18)
C4' Fe1 C1' C2' 79.91(15)
C4 Fe1 C1' C2' -126.98(14)
C2 Fe1 C1' C2' -53.5(3)
C3' Fe1 C1' C2' 36.10(15)
C3 Fe1 C1' C2' -85.59(16)
C1 Fe1 C1' C2' 154.4(2)
C5 Fe1 C1' C5' 72.32(13)
C4' Fe1 C1' C5' -37.91(11)
C4 Fe1 C1' C5' 115.19(12)
C2 Fe1 C1' C5' -171.3(3)
C3' Fe1 C1' C5' -81.72(13)
C2' Fe1 C1' C5' -117.82(18)
C3 Fe1 C1' C5' 156.59(12)
C1 Fe1 C1' C5' 36.5(3)
C5 Fe1 C1' Si1' -53.68(19)
C5' Fe1 C1' Si1' -126.0(2)
C4' Fe1 C1' Si1' -163.92(18)
C4 Fe1 C1' Si1' -10.81(18)
C2 Fe1 C1' Si1' 62.7(3)
C3' Fe1 C1' Si1' 152.27(19)
C2' Fe1 C1' Si1' 116.2(2)
C3 Fe1 C1' Si1' 30.6(2)
C1 Fe1 C1' Si1' -89.5(3)
C5' C1' C2' C3' -0.9(2)
Si1' C1' C2' C3' 166.88(16)
Fe1 C1' C2' C3' -58.81(17)
C5' C1' C2' Fe1 57.90(13)
Si1' C1' C2' Fe1 -134.31(15)
C5 Fe1 C2' C3' 148.2(2)
C5' Fe1 C2' C3' 82.58(15)
C4' Fe1 C2' C3' 38.23(15)
C4 Fe1 C2' C3' -165.79(14)
C2 Fe1 C2' C3' -78.20(18)
C3 Fe1 C2' C3' -122.01(16)
C1 Fe1 C2' C3' -31.9(3)
C1' Fe1 C2' C3' 121.3(2)
C5 Fe1 C2' C1' 26.9(3)
C5' Fe1 C2' C1' -38.76(13)
C4' Fe1 C2' C1' -83.11(14)
C4 Fe1 C2' C1' 72.87(16)
C2 Fe1 C2' C1' 160.46(13)
C3' Fe1 C2' C1' -121.3(2)
C3 Fe1 C2' C1' 116.64(14)
C1 Fe1 C2' C1' -153.3(2)
C1' C2' C3' C4' 0.1(3)
Fe1 C2' C3' C4' -59.35(16)
C1' C2' C3' Fe1 59.42(16)
C5 Fe1 C3' C2' -155.86(17)
C5' Fe1 C3' C2' -80.91(14)
C4' Fe1 C3' C2' -118.6(2)
C4 Fe1 C3' C2' 44.1(4)
C2 Fe1 C3' C2' 122.27(15)
C3 Fe1 C3' C2' 80.73(18)
C1 Fe1 C3' C2' 166.73(12)
C1' Fe1 C3' C2' -36.67(13)
C5 Fe1 C3' C4' -37.2(3)
C5' Fe1 C3' C4' 37.72(14)
C4 Fe1 C3' C4' 162.7(3)
C2 Fe1 C3' C4' -119.11(15)
C2' Fe1 C3' C4' 118.6(2)
C3 Fe1 C3' C4' -160.65(14)
C1 Fe1 C3' C4' -74.65(16)
C1' Fe1 C3' C4' 81.95(14)
C2' C3' C4' C5' 0.8(3)
Fe1 C3' C4' C5' -59.14(14)
C2' C3' C4' Fe1 59.97(17)
C5 Fe1 C4' C3' 163.03(14)
C5' Fe1 C4' C3' -119.5(2)
C4 Fe1 C4' C3' -168.9(2)
C2 Fe1 C4' C3' 81.34(17)
C2' Fe1 C4' C3' -37.58(14)
C3 Fe1 C4' C3' 57.1(3)
C1 Fe1 C4' C3' 121.19(15)
C1' Fe1 C4' C3' -81.48(15)
C5 Fe1 C4' C5' -77.45(14)
C4 Fe1 C4' C5' -49.3(2)
C2 Fe1 C4' C5' -159.14(12)
C3' Fe1 C4' C5' 119.5(2)
C2' Fe1 C4' C5' 81.93(13)
C3 Fe1 C4' C5' 176.6(3)
C1 Fe1 C4' C5' -119.29(12)
C1' Fe1 C4' C5' 38.04(11)
C3' C4' C5' C1' -1.4(2)
Fe1 C4' C5' C1' -60.95(13)
C3' C4' C5' C6' 174.64(18)
Fe1 C4' C5' C6' 115.09(17)
C3' C4' C5' Fe1 59.55(16)
C2' C1' C5' C4' 1.4(2)
Si1' C1' C5' C4' -165.18(16)
Fe1 C1' C5' C4' 59.88(14)
C2' C1' C5' C6' -174.39(18)
Si1' C1' C5' C6' 19.0(3)
Fe1 C1' C5' C6' -115.91(19)
C2' C1' C5' Fe1 -58.48(14)
Si1' C1' C5' Fe1 134.94(16)
C5 Fe1 C5' C4' 117.45(13)
C4 Fe1 C5' C4' 157.86(12)
C2 Fe1 C5' C4' 53.1(3)
C3' Fe1 C5' C4' -37.50(13)
C2' Fe1 C5' C4' -80.64(14)
C3 Fe1 C5' C4' -177.2(2)
C1 Fe1 C5' C4' 76.39(14)
C1' Fe1 C5' C4' -119.00(16)
C5 Fe1 C5' C1' -123.55(11)
C4' Fe1 C5' C1' 119.00(16)
C4 Fe1 C5' C1' -83.14(13)
C2 Fe1 C5' C1' 172.1(2)
C3' Fe1 C5' C1' 81.50(13)
C2' Fe1 C5' C1' 38.36(12)
C3 Fe1 C5' C1' -58.2(2)
C1 Fe1 C5' C1' -164.61(11)
C5 Fe1 C5' C6' 0.29(17)
C4' Fe1 C5' C6' -117.2(2)
C4 Fe1 C5' C6' 40.70(19)
C2 Fe1 C5' C6' -64.1(3)
C3' Fe1 C5' C6' -154.66(19)
C2' Fe1 C5' C6' 162.20(19)
C3 Fe1 C5' C6' 65.6(3)
C1 Fe1 C5' C6' -40.77(19)
C1' Fe1 C5' C6' 123.8(2)
C4' C5' C6' P1 -124.25(18)
C1' C5' C6' P1 51.0(2)
Fe1 C5' C6' P1 -39.2(2)
C6 P1 C6' C5' 73.67(15)
C7 P1 C6' C5' 178.52(14)
